data_4334844
loop_
_publ_author_name
'Shih-Han Chang'
'Chun-Fu Chang'
'Jia-Ling Liao'
'Yun Chi'
'Dong-Ying Zhou'
'Liang-Sheng Liao'
'Tzung-Ying Jiang'
'Tsao-Pei Chou'
'Elise Y. Li'
'Gene-Hsiang Lee'
'Ting-Yi Kuo'
'Pi-Tai Chou'

_publ_section_title
;
 Emissive Osmium(II) Complexes with Tetradentate Bis(pyridylpyrazolate)
 Chelates
;
_journal_name_full 'Inorganic Chemistry'
_journal_page_first 5867
_journal_page_last 5875
_journal_paper_doi 10.1021/ic302829e
_journal_volume 52
_journal_year 2013
_chemical_formula_sum 'C28.5 H19 F6 N7 O2 Os'
_chemical_formula_weight 795.71
_chemical_name_systematic
; 
 ? 
;
_space_group_IT_number 14
_symmetry_cell_setting monoclinic
_symmetry_space_group_name_Hall '-P 2yn'
_symmetry_space_group_name_H-M 'P 1 21/n 1'
_atom_sites_solution_hydrogens geom
_atom_sites_solution_primary direct
_atom_sites_solution_secondary difmap
_audit_creation_method SHELXL-97
_cell_angle_alpha 90.00
_cell_angle_beta 109.168(2)
_cell_angle_gamma 90.00
_cell_formula_units_Z 4
_cell_length_a 13.0288(12)
_cell_length_b 13.2670(13)
_cell_length_c 16.9620(16)
_cell_measurement_reflns_used 6077
_cell_measurement_temperature 150(2)
_cell_measurement_theta_max 25.35
_cell_measurement_theta_min 2.31
_cell_volume 2769.4(5)
_computing_cell_refinement 'Bruker SAINT'
_computing_data_collection 'Bruker SMART'
_computing_data_reduction 'Bruker SAINT'
_computing_molecular_graphics 'Bruker SHELXTL'
_computing_publication_material 'Bruker SHELXTL'
_computing_structure_refinement 'SHELXL-97 (Sheldrick, 1997)'
_computing_structure_solution 'SHELXS-97 (Sheldrick, 1990)'
_diffrn_ambient_temperature 150(2)
_diffrn_measured_fraction_theta_full 0.999
_diffrn_measured_fraction_theta_max 0.999
_diffrn_measurement_device_type 'BRUKER SMART APEXCCD area detector'
_diffrn_measurement_method 'omega scans'
_diffrn_radiation_monochromator graphite
_diffrn_radiation_source 'fine-focus sealed tube'
_diffrn_radiation_type MoK\a
_diffrn_radiation_wavelength 0.71073
_diffrn_reflns_av_R_equivalents 0.0442
_diffrn_reflns_av_sigmaI/netI 0.0417
_diffrn_reflns_limit_h_max 16
_diffrn_reflns_limit_h_min -16
_diffrn_reflns_limit_k_max 17
_diffrn_reflns_limit_k_min -17
_diffrn_reflns_limit_l_max 22
_diffrn_reflns_limit_l_min -21
_diffrn_reflns_number 21102
_diffrn_reflns_theta_full 27.50
_diffrn_reflns_theta_max 27.50
_diffrn_reflns_theta_min 1.72
_exptl_absorpt_coefficient_mu 4.687
_exptl_absorpt_correction_T_max 0.7662
_exptl_absorpt_correction_T_min 0.2558
_exptl_absorpt_correction_type multi-scan
_exptl_crystal_colour yellow
_exptl_crystal_density_diffrn 1.908
_exptl_crystal_density_meas ?
_exptl_crystal_description plate
_exptl_crystal_F_000 1540
_exptl_crystal_size_max 0.40
_exptl_crystal_size_mid 0.15
_exptl_crystal_size_min 0.06
_refine_diff_density_max 1.467
_refine_diff_density_min -1.643
_refine_diff_density_rms 0.127
_refine_ls_extinction_method none
_refine_ls_goodness_of_fit_ref 1.042
_refine_ls_hydrogen_treatment constr
_refine_ls_matrix_type full
_refine_ls_number_parameters 399
_refine_ls_number_reflns 6339
_refine_ls_number_restraints 4
_refine_ls_restrained_S_all 1.044
_refine_ls_R_factor_all 0.0373
_refine_ls_R_factor_gt 0.0311
_refine_ls_shift/su_max 0.008
_refine_ls_shift/su_mean 0.000
_refine_ls_structure_factor_coef Fsqd
_refine_ls_weighting_details 'calc w=1/[\s^2^(Fo^2^)+(0.0308P)^2^+3.6885P] where P=(Fo^2^+2Fc^2^)/3'
_refine_ls_weighting_scheme calc
_refine_ls_wR_factor_gt 0.0709
_refine_ls_wR_factor_ref 0.0741
_reflns_number_gt 5618
_reflns_number_total 6339
_reflns_threshold_expression >2sigma(I)
_cod_data_source_file ic302829e_si_002_1.cif
_cod_data_source_block 4
_cod_depositor_comments
;
The following automatic conversions were performed:

'_exptl_crystal_density_meas' value 'not_measured' was changed to '?'
- the value is perceived as not measured.

Automatic conversion script
Id: cif_fix_values 3008 2015-01-20 13:52:24Z robertas 
;
_cod_original_formula_sum 'C28.50 H19 F6 N7 O2 Os'
_cod_database_code 4334844

loop_
_symmetry_equiv_pos_as_xyz
'x, y, z'
'-x+1/2, y+1/2, -z+1/2'
'-x, -y, -z'
'x-1/2, -y-1/2, z-1/2'

loop_
_atom_site_label
_atom_site_type_symbol
_atom_site_fract_x
_atom_site_fract_y
_atom_site_fract_z
_atom_site_U_iso_or_equiv
_atom_site_adp_type
_atom_site_occupancy
_atom_site_symmetry_multiplicity
_atom_site_calc_flag
_atom_site_refinement_flags
_atom_site_disorder_assembly
_atom_site_disorder_group
Os Os 0.292449(12) 0.239234(10) -0.020428(9) 0.01775(6) Uani 1 1 d . . .
N1 N 0.2268(3) 0.0096(2) -0.0010(2) 0.0233(7) Uani 1 1 d . . .
N2 N 0.2388(3) 0.1061(2) 0.0242(2) 0.0209(7) Uani 1 1 d . . .
N3 N 0.2686(3) 0.2815(2) 0.0910(2) 0.0205(7) Uani 1 1 d . . .
N4 N 0.4241(3) 0.3827(2) 0.1327(2) 0.0236(7) Uani 1 1 d . . .
N5 N 0.4556(3) 0.2423(2) 0.0566(2) 0.0197(7) Uani 1 1 d . . .
N6 N 0.3638(3) 0.1547(2) -0.08883(19) 0.0192(7) Uani 1 1 d . . .
N7 N 0.3279(3) 0.1093(2) -0.1636(2) 0.0232(7) Uani 1 1 d . . .
C1 C 0.1521(4) 0.2424(3) -0.1005(3) 0.0235(9) Uani 1 1 d . . .
C2 C 0.3208(3) 0.3675(3) -0.0568(2) 0.0216(8) Uani 1 1 d . . .
C3 C 0.1384(4) -0.1406(3) 0.0299(3) 0.0292(9) Uani 1 1 d . . .
C4 C 0.1611(3) -0.0320(3) 0.0373(3) 0.0243(9) Uani 1 1 d . . .
C5 C 0.1288(3) 0.0378(3) 0.0860(2) 0.0254(9) Uani 1 1 d . . .
H5 H 0.0826 0.0274 0.1184 0.030 Uiso 1 1 calc R . .
C6 C 0.1798(3) 0.1253(3) 0.0758(2) 0.0214(8) Uani 1 1 d . . .
C7 C 0.1975(3) 0.2227(3) 0.1159(2) 0.0231(8) Uani 1 1 d . . .
C8 C 0.1635(4) 0.2532(3) 0.1808(3) 0.0336(10) Uani 1 1 d . . .
H8 H 0.1099 0.2161 0.1951 0.040 Uiso 1 1 calc R . .
C9 C 0.2092(4) 0.3395(4) 0.2250(3) 0.0369(11) Uani 1 1 d . . .
H9 H 0.1808 0.3666 0.2654 0.044 Uiso 1 1 calc R . .
C10 C 0.2951(4) 0.3851(3) 0.2102(3) 0.0303(10) Uani 1 1 d . . .
H10 H 0.3320 0.4395 0.2441 0.036 Uiso 1 1 calc R . .
C11 C 0.3277(3) 0.3507(3) 0.1444(2) 0.0223(8) Uani 1 1 d . . .
C12 C 0.4642(3) 0.4814(3) 0.1644(2) 0.0236(8) Uani 1 1 d . . .
C13 C 0.5375(3) 0.4951(3) 0.2436(3) 0.0297(10) Uani 1 1 d . . .
H13 H 0.5627 0.4391 0.2796 0.036 Uiso 1 1 calc R . .
C14 C 0.5739(4) 0.5918(3) 0.2699(3) 0.0326(10) Uani 1 1 d . . .
H14 H 0.6264 0.6018 0.3235 0.039 Uiso 1 1 calc R . .
C15 C 0.5344(4) 0.6728(3) 0.2188(3) 0.0348(11) Uani 1 1 d . . .
H15 H 0.5591 0.7387 0.2376 0.042 Uiso 1 1 calc R . .
C16 C 0.4591(4) 0.6596(3) 0.1402(3) 0.0327(10) Uani 1 1 d . . .
H16 H 0.4314 0.7161 0.1053 0.039 Uiso 1 1 calc R . .
C17 C 0.4245(3) 0.5631(3) 0.1129(3) 0.0269(9) Uani 1 1 d . . .
H17 H 0.3734 0.5531 0.0588 0.032 Uiso 1 1 calc R . .
C18 C 0.4976(3) 0.3124(3) 0.1161(2) 0.0214(8) Uani 1 1 d . . .
C19 C 0.6088(3) 0.3186(3) 0.1560(3) 0.0284(9) Uani 1 1 d . . .
H19 H 0.6387 0.3686 0.1973 0.034 Uiso 1 1 calc R . .
C20 C 0.6752(4) 0.2502(3) 0.1345(3) 0.0318(10) Uani 1 1 d . . .
H20 H 0.7513 0.2518 0.1631 0.038 Uiso 1 1 calc R . .
C21 C 0.6336(3) 0.1799(3) 0.0725(3) 0.0262(9) Uani 1 1 d . . .
H21 H 0.6794 0.1329 0.0581 0.031 Uiso 1 1 calc R . .
C22 C 0.5225(3) 0.1803(3) 0.0320(2) 0.0192(8) Uani 1 1 d . . .
C23 C 0.4684(3) 0.1284(3) -0.0464(2) 0.0188(8) Uani 1 1 d . . .
C24 C 0.5037(3) 0.0633(3) -0.0961(2) 0.0234(8) Uani 1 1 d . . .
H24 H 0.5729 0.0326 -0.0845 0.028 Uiso 1 1 calc R . .
C25 C 0.4133(3) 0.0542(3) -0.1665(2) 0.0235(8) Uani 1 1 d . . .
C26 C 0.4041(4) -0.0051(4) -0.2426(3) 0.0380(11) Uani 1 1 d . . .
O1 O 0.0695(3) 0.2449(2) -0.1527(2) 0.0330(7) Uani 1 1 d . . .
O2 O 0.3364(2) 0.4460(2) -0.07731(18) 0.0310(7) Uani 1 1 d . . .
F1 F 0.2284(2) -0.1959(2) 0.06470(19) 0.0432(7) Uani 1 1 d . . .
F2 F 0.0977(2) -0.17347(19) -0.04888(16) 0.0422(7) Uani 1 1 d . . .
F3 F 0.0681(2) -0.16732(19) 0.06799(18) 0.0413(7) Uani 1 1 d . . .
F4 F 0.3256(3) -0.0736(2) -0.26127(18) 0.0552(8) Uani 1 1 d . . .
F5 F 0.3832(3) 0.0514(3) -0.31102(18) 0.0654(10) Uani 1 1 d . . .
F6 F 0.4945(3) -0.0560(3) -0.2342(2) 0.0903(15) Uani 1 1 d . . .
C27 C 0.6545(10) 0.8950(9) 0.6532(7) 0.056(3) Uiso 0.50 1 d PD A -1
H27A H 0.7169 0.8504 0.6602 0.084 Uiso 0.50 1 calc PR A -1
H27B H 0.5954 0.8568 0.6629 0.084 Uiso 0.50 1 calc PR A -1
H27C H 0.6760 0.9506 0.6933 0.084 Uiso 0.50 1 calc PR A -1
C28 C 0.6171(16) 0.9362(16) 0.5669(11) 0.109(6) Uiso 0.50 1 d PD A -1
H28A H 0.6802 0.9697 0.5578 0.131 Uiso 0.50 1 calc PR A -1
H28B H 0.5975 0.8782 0.5282 0.131 Uiso 0.50 1 calc PR A -1
C29 C 0.5271(18) 1.0066(18) 0.5416(13) 0.146(9) Uiso 0.50 1 d PD A -1
H29A H 0.5476 1.0610 0.5838 0.175 Uiso 0.50 1 calc PR A -1
H29B H 0.4660 0.9705 0.5515 0.175 Uiso 0.50 1 calc PR A -1
C30 C 0.4766(13) 1.0604(14) 0.4598(11) 0.093(5) Uiso 0.50 1 d PD A -1
H30A H 0.4918 1.0285 0.4120 0.111 Uiso 0.50 1 calc PR A -1
H30B H 0.4917 1.1336 0.4621 0.111 Uiso 0.50 1 calc PR A -1
C31 C 0.3618(14) 1.0326(18) 0.4664(14) 0.126(8) Uiso 0.50 1 d PD A -1
H31A H 0.3044 1.0590 0.4176 0.189 Uiso 0.50 1 calc PR A -1
H31B H 0.3547 1.0624 0.5172 0.189 Uiso 0.50 1 calc PR A -1
H31C H 0.3550 0.9591 0.4685 0.189 Uiso 0.50 1 calc PR A -1

loop_
_atom_site_aniso_label
_atom_site_aniso_U_11
_atom_site_aniso_U_22
_atom_site_aniso_U_33
_atom_site_aniso_U_23
_atom_site_aniso_U_13
_atom_site_aniso_U_12
Os 0.01416(9) 0.02207(9) 0.01729(9) 0.00106(5) 0.00552(6) 0.00026(6)
N1 0.0181(17) 0.0260(17) 0.0246(17) 0.0044(13) 0.0055(14) 0.0000(13)
N2 0.0152(16) 0.0258(17) 0.0229(17) 0.0006(13) 0.0078(14) -0.0002(13)
N3 0.0175(17) 0.0273(16) 0.0172(16) 0.0016(13) 0.0063(13) 0.0008(13)
N4 0.0207(18) 0.0259(17) 0.0241(18) -0.0041(13) 0.0073(14) -0.0021(13)
N5 0.0192(17) 0.0233(16) 0.0165(16) 0.0012(12) 0.0054(13) -0.0001(12)
N6 0.0183(17) 0.0227(16) 0.0175(16) -0.0006(12) 0.0071(14) -0.0005(13)
N7 0.0221(18) 0.0255(17) 0.0218(17) -0.0038(13) 0.0070(14) -0.0019(13)
C1 0.020(2) 0.024(2) 0.026(2) 0.0026(15) 0.0079(18) 0.0000(15)
C2 0.018(2) 0.030(2) 0.0161(18) 0.0018(15) 0.0050(16) 0.0031(16)
C3 0.025(2) 0.031(2) 0.032(2) 0.0091(18) 0.0103(19) -0.0014(17)
C4 0.019(2) 0.027(2) 0.026(2) 0.0036(16) 0.0065(17) -0.0032(16)
C5 0.018(2) 0.036(2) 0.022(2) 0.0063(16) 0.0073(17) -0.0008(17)
C6 0.017(2) 0.027(2) 0.022(2) 0.0047(15) 0.0090(16) 0.0036(15)
C7 0.019(2) 0.030(2) 0.022(2) -0.0007(16) 0.0088(17) -0.0021(16)
C8 0.032(3) 0.043(3) 0.032(2) -0.0022(19) 0.019(2) -0.0061(19)
C9 0.035(3) 0.052(3) 0.031(2) -0.010(2) 0.020(2) -0.002(2)
C10 0.029(2) 0.040(2) 0.024(2) -0.0082(18) 0.0121(19) -0.0027(19)
C11 0.020(2) 0.0262(19) 0.020(2) -0.0003(15) 0.0062(16) -0.0003(16)
C12 0.021(2) 0.028(2) 0.025(2) -0.0029(16) 0.0123(17) -0.0007(16)
C13 0.029(3) 0.033(2) 0.026(2) -0.0027(17) 0.0073(19) -0.0018(18)
C14 0.027(2) 0.039(2) 0.032(2) -0.0136(19) 0.010(2) -0.0057(19)
C15 0.032(3) 0.028(2) 0.052(3) -0.012(2) 0.024(2) -0.0058(18)
C16 0.032(3) 0.029(2) 0.044(3) 0.0040(19) 0.022(2) 0.0017(18)
C17 0.023(2) 0.032(2) 0.027(2) 0.0007(17) 0.0106(18) 0.0026(17)
C18 0.019(2) 0.0261(19) 0.0186(19) 0.0018(15) 0.0060(16) -0.0005(15)
C19 0.022(2) 0.031(2) 0.028(2) -0.0059(17) 0.0021(18) -0.0016(17)
C20 0.016(2) 0.039(2) 0.034(2) -0.0043(18) -0.0004(18) 0.0022(17)
C21 0.018(2) 0.030(2) 0.028(2) 0.0001(17) 0.0048(17) 0.0044(16)
C22 0.0169(19) 0.0215(18) 0.0188(19) 0.0037(14) 0.0052(15) 0.0016(14)
C23 0.0136(19) 0.0223(18) 0.0192(19) 0.0029(14) 0.0038(15) 0.0032(14)
C24 0.021(2) 0.0246(19) 0.025(2) 0.0003(15) 0.0077(17) 0.0022(16)
C25 0.024(2) 0.027(2) 0.020(2) -0.0029(15) 0.0087(17) 0.0005(16)
C26 0.036(3) 0.050(3) 0.028(2) -0.011(2) 0.009(2) 0.002(2)
O1 0.0196(17) 0.0428(19) 0.0313(18) 0.0056(13) 0.0010(14) -0.0024(13)
O2 0.0314(17) 0.0314(16) 0.0288(16) 0.0067(12) 0.0080(14) -0.0020(13)
F1 0.0343(16) 0.0345(15) 0.0586(19) 0.0128(13) 0.0124(14) 0.0078(12)
F2 0.0538(18) 0.0340(14) 0.0363(15) -0.0009(11) 0.0116(14) -0.0108(13)
F3 0.0427(17) 0.0339(14) 0.0574(18) 0.0081(13) 0.0299(14) -0.0084(12)
F4 0.071(2) 0.0511(18) 0.0363(16) -0.0179(14) 0.0073(16) -0.0155(16)
F5 0.109(3) 0.066(2) 0.0329(17) -0.0069(15) 0.0381(19) -0.010(2)
F6 0.051(2) 0.133(4) 0.072(2) -0.066(2) -0.0004(19) 0.038(2)

loop_
_atom_type_symbol
_atom_type_description
_atom_type_scat_dispersion_real
_atom_type_scat_dispersion_imag
_atom_type_scat_source
C C 0.0033 0.0016 'International Tables Vol C Tables 4.2.6.8 and 6.1.1.4'
H H 0.0000 0.0000 'International Tables Vol C Tables 4.2.6.8 and 6.1.1.4'
N N 0.0061 0.0033 'International Tables Vol C Tables 4.2.6.8 and 6.1.1.4'
O O 0.0106 0.0060 'International Tables Vol C Tables 4.2.6.8 and 6.1.1.4'
F F 0.0171 0.0103 'International Tables Vol C Tables 4.2.6.8 and 6.1.1.4'
Os Os -1.2165 7.6030 'International Tables Vol C Tables 4.2.6.8 and 6.1.1.4'

loop_
_geom_angle_atom_site_label_1
_geom_angle_atom_site_label_2
_geom_angle_atom_site_label_3
_geom_angle
C1 Os C2 89.55(16)
C1 Os N6 96.78(15)
C2 Os N6 97.74(14)
C1 Os N3 104.35(16)
C2 Os N3 99.03(15)
N6 Os N3 153.00(12)
C1 Os N5 172.76(15)
C2 Os N5 85.35(14)
N6 Os N5 78.86(12)
N3 Os N5 81.57(13)
C1 Os N2 85.44(14)
C2 Os N2 170.73(14)
N6 Os N2 90.60(12)
N3 Os N2 74.76(12)
N5 Os N2 100.29(12)
N2 N1 C4 105.2(3)
N1 N2 C6 110.5(3)
N1 N2 Os 134.1(3)
C6 N2 Os 113.2(2)
C11 N3 C7 118.3(3)
C11 N3 Os 124.8(3)
C7 N3 Os 116.1(3)
C11 N4 C18 121.4(3)
C11 N4 C12 116.9(3)
C18 N4 C12 118.7(3)
C18 N5 C22 120.3(3)
C18 N5 Os 123.9(3)
C22 N5 Os 114.7(2)
N7 N6 C23 111.3(3)
N7 N6 Os 134.5(3)
C23 N6 Os 113.8(2)
N6 N7 C25 104.0(3)
O1 C1 Os 176.0(4)
O2 C2 Os 178.0(4)
F3 C3 F2 106.7(3)
F3 C3 F1 106.3(3)
F2 C3 F1 105.3(4)
F3 C3 C4 111.8(4)
F2 C3 C4 114.1(3)
F1 C3 C4 112.0(4)
N1 C4 C5 112.1(4)
N1 C4 C3 120.1(4)
C5 C4 C3 127.7(4)
C6 C5 C4 103.5(3)
N2 C6 C5 108.7(3)
N2 C6 C7 115.6(3)
C5 C6 C7 134.9(4)
C8 C7 N3 120.3(4)
C8 C7 C6 126.7(4)
N3 C7 C6 112.4(3)
C7 C8 C9 118.7(4)
C10 C9 C8 119.8(4)
C9 C10 C11 119.0(4)
N3 C11 C10 120.4(4)
N3 C11 N4 117.0(3)
C10 C11 N4 122.5(4)
C17 C12 C13 120.5(4)
C17 C12 N4 117.4(4)
C13 C12 N4 122.1(4)
C12 C13 C14 119.2(4)
C15 C14 C13 120.2(4)
C14 C15 C16 120.7(4)
C15 C16 C17 119.3(4)
C12 C17 C16 120.1(4)
N5 C18 C19 120.5(4)
N5 C18 N4 117.7(3)
C19 C18 N4 121.7(4)
C20 C19 C18 118.4(4)
C21 C20 C19 121.5(4)
C20 C21 C22 117.6(4)
N5 C22 C21 121.4(4)
N5 C22 C23 113.5(3)
C21 C22 C23 124.5(4)
N6 C23 C24 108.2(3)
N6 C23 C22 117.5(3)
C24 C23 C22 133.7(4)
C25 C24 C23 102.8(3)
N7 C25 C24 113.7(3)
N7 C25 C26 119.3(4)
C24 C25 C26 127.0(4)
F6 C26 F4 105.3(4)
F6 C26 F5 107.5(4)
F4 C26 F5 104.9(4)
F6 C26 C25 111.2(4)
F4 C26 C25 114.0(4)
F5 C26 C25 113.3(4)
C29 C28 C27 120.1(16)
C28 C29 C30 130.1(18)
C29 C30 C31 87.8(14)

loop_
_geom_bond_atom_site_label_1
_geom_bond_atom_site_label_2
_geom_bond_distance
Os C1 1.887(4)
Os C2 1.888(4)
Os N6 2.044(3)
Os N3 2.090(3)
Os N5 2.099(3)
Os N2 2.128(3)
N1 N2 1.343(4)
N1 C4 1.351(5)
N2 C6 1.365(5)
N3 C11 1.341(5)
N3 C7 1.378(5)
N4 C11 1.401(5)
N4 C18 1.429(5)
N4 C12 1.447(5)
N5 C18 1.349(5)
N5 C22 1.360(5)
N6 N7 1.341(4)
N6 C23 1.360(5)
N7 C25 1.344(5)
C1 O1 1.148(5)
C2 O2 1.137(5)
C3 F3 1.331(5)
C3 F2 1.338(5)
C3 F1 1.345(5)
C3 C4 1.468(6)
C4 C5 1.394(6)
C5 C6 1.376(5)
C6 C7 1.444(5)
C7 C8 1.376(6)
C8 C9 1.390(6)
C9 C10 1.366(6)
C10 C11 1.394(5)
C12 C17 1.381(6)
C12 C13 1.380(6)
C13 C14 1.390(6)
C14 C15 1.370(7)
C15 C16 1.383(6)
C16 C17 1.387(6)
C18 C19 1.386(5)
C19 C20 1.383(6)
C20 C21 1.376(6)
C21 C22 1.383(5)
C22 C23 1.457(5)
C23 C24 1.386(5)
C24 C25 1.380(5)
C25 C26 1.483(6)
C26 F6 1.324(6)
C26 F4 1.327(6)
C26 F5 1.332(6)
C27 C28 1.486(15)
C28 C29 1.450(17)
C29 C30 1.506(16)
C30 C31 1.580(16)
